data_4023864
loop_
_publ_author_name
'Paris E. Georghiou'
'Louise N. Dawe'
'Huu-Anh Tran'
'J\"org Stru\"ube'
'Beate Neumann'
'Hans-Georg Stammler'
'Dietmar Kuck'

_publ_contact_author_address
;
Department of Chemistry
Department of Chemistry
Memorial University
St. John's, NL
A1B 3X7
;
_publ_contact_author_email parisg@mun.ca
_publ_contact_author_fax '(709) 737-3702'
_publ_contact_author_name 'Paris Georghiou'
_publ_contact_author_phone '(709) 737-8517 '
_publ_section_title
;
 C~3v~Symmetrical Tribenzotriquinacenes as Hosts for
 C~60~ and C~70~ in Solution and in the Solid State
;
_journal_name_full 'Journal of Organic Chemistry'
_journal_page_first 9040
_journal_page_last 9047
_journal_paper_doi 10.1021/jo801782z
_journal_volume 73
_journal_year 2008
_chemical_formula_sum 'C179 H43 Cl2.5 S6'
_chemical_formula_weight 2474.12
_chemical_name_systematic
; 
 ? 
;
_space_group_IT_number 14
_symmetry_cell_setting monoclinic
_symmetry_space_group_name_Hall '-P 2yn'
_symmetry_space_group_name_H-M 'P 1 21/n 1'
_atom_sites_solution_hydrogens geom
_atom_sites_solution_primary direct
_atom_sites_solution_secondary difmap
_audit_creation_method SHELXL-97
_cell_angle_alpha 90.00
_cell_angle_beta 91.987(4)
_cell_angle_gamma 90.00
_cell_formula_units_Z 4
_cell_length_a 21.171(4)
_cell_length_b 18.745(3)
_cell_length_c 25.119(4)
_cell_measurement_reflns_used 40014
_cell_measurement_temperature 293(2)
_cell_measurement_theta_max 30.8584
_cell_measurement_theta_min 2.1519
_cell_volume 9963(3)
_computing_cell_refinement 'CrystalClear (Rigaku/MSC Inc., 2005)'
_computing_data_collection 'CrystalClear (Rigaku/MSC Inc., 2005)'
_computing_data_reduction 'CrystalClear (Rigaku/MSC Inc., 2005)'
_computing_molecular_graphics 'CrystalStructure3.7.0(Rigaku/MSC Inc.,2005)'
_computing_publication_material 'CrystalStructure3.7.0(Rigaku/MSC Inc.,2005)'
_computing_structure_refinement 'SHELXL-97 (Sheldrick, 1997)'
_computing_structure_solution 'SHELXS-97 (Sheldrick, 1990)'
_diffrn_ambient_temperature 293(2)
_diffrn_detector_area_resol_mean 14.63
_diffrn_measured_fraction_theta_full 0.995
_diffrn_measured_fraction_theta_max 0.995
_diffrn_measurement_device_type 'Rigaku Saturn'
_diffrn_measurement_method \w
_diffrn_radiation_monochromator graphite
_diffrn_radiation_source 'fine-focus sealed tube'
_diffrn_radiation_type MoK\a
_diffrn_radiation_wavelength 0.71070
_diffrn_reflns_av_R_equivalents 0.0618
_diffrn_reflns_av_sigmaI/netI 0.0963
_diffrn_reflns_limit_h_max 26
_diffrn_reflns_limit_h_min -19
_diffrn_reflns_limit_k_max 23
_diffrn_reflns_limit_k_min -18
_diffrn_reflns_limit_l_max 31
_diffrn_reflns_limit_l_min -31
_diffrn_reflns_number 42985
_diffrn_reflns_theta_full 26.50
_diffrn_reflns_theta_max 26.50
_diffrn_reflns_theta_min 2.15
_exptl_absorpt_coefficient_mu 0.280
_exptl_absorpt_correction_T_max 0.9937
_exptl_absorpt_correction_T_min 0.9181
_exptl_absorpt_correction_type numerical
_exptl_crystal_colour Red
_exptl_crystal_density_diffrn 1.650
_exptl_crystal_density_method 'not measured'
_exptl_crystal_description Platelet
_exptl_crystal_F_000 5022
_exptl_crystal_size_max 0.35
_exptl_crystal_size_mid 0.35
_exptl_crystal_size_min 0.02
_refine_diff_density_max 1.063
_refine_diff_density_min -0.956
_refine_diff_density_rms 0.087
_refine_ls_extinction_method none
_refine_ls_goodness_of_fit_ref 1.153
_refine_ls_hydrogen_treatment constr
_refine_ls_matrix_type full
_refine_ls_number_parameters 1703
_refine_ls_number_reflns 20556
_refine_ls_number_restraints 0
_refine_ls_restrained_S_all 1.153
_refine_ls_R_factor_all 0.1556
_refine_ls_R_factor_gt 0.1218
_refine_ls_shift/su_max 0.001
_refine_ls_shift/su_mean 0.000
_refine_ls_structure_factor_coef Fsqd
_refine_ls_weighting_details 'calc w=1/[\s^2^(Fo^2^)+(0.0649P)^2^+34.7439P] where P=(Fo^2^+2Fc^2^)/3'
_refine_ls_weighting_scheme calc
_refine_ls_wR_factor_gt 0.2388
_refine_ls_wR_factor_ref 0.2606
_reflns_number_gt 15061
_reflns_number_total 20556
_reflns_threshold_expression >2sigma(I)
_cod_data_source_file jo801782z_si_003.cif
_cod_data_source_block 10C60_2.5chlorobenzene
_cod_depositor_comments
;
The following automatic conversions were performed:
'_exptl_absorpt_correction_type' value 'Numerical' changed to 'numerical'
according to '/home/saulius/struct/CIF-dictionaries/cif_core.dic'
dictionary named 'cif_core.dic' version 2.4.1 from 2010-06-29.

Automatic conversion script
Id: cif_fix_enum 1527 2010-12-29 10:47:43Z saulius 
;
_cod_original_sg_symbol_H-M 'P 21/n'
_cod_original_formula_sum 'C179 H43 Cl2.50 S6'
_cod_database_code 4023864

loop_
_symmetry_equiv_pos_as_xyz
'x, y, z'
'-x+1/2, y+1/2, -z+1/2'
'-x, -y, -z'
'x-1/2, -y-1/2, z-1/2'

loop_
_atom_site_label
_atom_site_type_symbol
_atom_site_fract_x
_atom_site_fract_y
_atom_site_fract_z
_atom_site_U_iso_or_equiv
_atom_site_adp_type
_atom_site_occupancy
_atom_site_symmetry_multiplicity
_atom_site_calc_flag
_atom_site_refinement_flags
_atom_site_disorder_assembly
_atom_site_disorder_group
Cl1 Cl 0.89181(8) 0.10399(9) 0.54502(7) 0.0531(4) Uani 1 1 d . . .
Cl2 Cl 0.29291(15) 0.09640(17) 0.48482(12) 0.1084(9) Uani 1 1 d . . .
Cl3 Cl 0.4558(3) 0.01549(19) 0.41187(17) 0.1091(15) Uani 0.68 1 d P . .
S1 S 0.72518(7) 0.03360(8) 0.40240(6) 0.0335(3) Uani 1 1 d . . .
S2 S 0.83627(7) 0.13860(8) 0.36501(6) 0.0341(3) Uani 1 1 d . . .
S3 S 0.78445(7) 0.51645(8) 0.40984(6) 0.0355(3) Uani 1 1 d . . .
S4 S 0.67331(7) 0.57815(8) 0.48556(6) 0.0347(3) Uani 1 1 d . . .
S5 S 0.44915(7) 0.33332(8) 0.57994(6) 0.0337(3) Uani 1 1 d . . .
S6 S 0.46100(7) 0.16976(8) 0.54420(6) 0.0335(3) Uani 1 1 d . . .
C1 C 0.6611(3) 0.2890(3) 0.8673(3) 0.0409(15) Uani 1 1 d . . .
C2 C 0.6768(3) 0.2408(4) 0.9107(2) 0.0423(15) Uani 1 1 d . . .
C3 C 0.6318(3) 0.2251(4) 0.9473(2) 0.0464(16) Uani 1 1 d . . .
C4 C 0.6248(3) 0.1521(4) 0.9661(2) 0.0449(16) Uani 1 1 d . . .
C5 C 0.5577(3) 0.1394(4) 0.9732(2) 0.0434(15) Uani 1 1 d . . .
C6 C 0.5326(3) 0.0730(4) 0.9616(2) 0.0425(15) Uani 1 1 d . . .
C7 C 0.5732(3) 0.0167(4) 0.9411(3) 0.0447(16) Uani 1 1 d . . .
C8 C 0.5372(3) -0.0232(3) 0.9011(3) 0.0434(15) Uani 1 1 d . . .
C9 C 0.5661(3) -0.0475(3) 0.8561(3) 0.0445(15) Uani 1 1 d . . .
C10 C 0.5341(3) -0.0412(3) 0.8044(3) 0.0470(16) Uani 1 1 d . . .
C11 C 0.5804(3) -0.0250(3) 0.7652(3) 0.0460(16) Uani 1 1 d . . .
C12 C 0.5660(3) 0.0200(4) 0.7237(3) 0.0449(16) Uani 1 1 d . . .
C13 C 0.6118(3) 0.0733(4) 0.7079(2) 0.0453(16) Uani 1 1 d . . .
C14 C 0.5770(3) 0.1369(4) 0.6929(2) 0.0432(15) Uani 1 1 d . . .
C15 C 0.6017(3) 0.2036(4) 0.7058(2) 0.0401(15) Uani 1 1 d . . .
C16 C 0.6623(3) 0.2088(3) 0.7337(2) 0.0395(14) Uani 1 1 d . . .
C17 C 0.6600(3) 0.2684(3) 0.7706(3) 0.0444(15) Uani 1 1 d . . .
C18 C 0.6915(3) 0.2627(4) 0.8202(2) 0.0415(15) Uani 1 1 d . . .
C19 C 0.7165(3) 0.1851(4) 0.8913(2) 0.0406(15) Uani 1 1 d . . .
C20 C 0.7097(3) 0.1153(4) 0.9088(3) 0.0427(15) Uani 1 1 d . . .
C21 C 0.6630(3) 0.0993(4) 0.9475(2) 0.0427(15) Uani 1 1 d . . .
C22 C 0.6360(3) 0.0297(4) 0.9345(3) 0.0477(17) Uani 1 1 d . . .
C23 C 0.6664(3) 0.0043(3) 0.8875(3) 0.0421(15) Uani 1 1 d . . .
C24 C 0.6329(3) -0.0345(3) 0.8490(3) 0.0434(15) Uani 1 1 d . . .
C25 C 0.6425(3) -0.0204(3) 0.7938(3) 0.0429(15) Uani 1 1 d . . .
C26 C 0.6854(3) 0.0305(4) 0.7785(3) 0.0453(16) Uani 1 1 d . . .
C27 C 0.6694(3) 0.0778(4) 0.7340(2) 0.0422(15) Uani 1 1 d . . .
C28 C 0.6957(3) 0.1473(4) 0.7480(2) 0.0392(14) Uani 1 1 d . . .
C29 C 0.7277(3) 0.1423(4) 0.7994(2) 0.0405(14) Uani 1 1 d . . .
C30 C 0.7254(3) 0.1982(4) 0.8349(3) 0.0427(15) Uani 1 1 d . . .
C31 C 0.7125(3) 0.0567(4) 0.8715(3) 0.0419(15) Uani 1 1 d . . .
C32 C 0.7212(3) 0.0696(4) 0.8187(2) 0.0418(15) Uani 1 1 d . . .
C33 C 0.6012(3) 0.3190(3) 0.8621(3) 0.0442(15) Uani 1 1 d . . .
C34 C 0.5547(3) 0.3026(3) 0.9008(3) 0.0441(16) Uani 1 1 d . . .
C35 C 0.5695(3) 0.2567(4) 0.9426(3) 0.0464(16) Uani 1 1 d . . .
C36 C 0.5236(3) 0.2029(4) 0.9589(2) 0.0459(16) Uani 1 1 d . . .
C37 C 0.4713(3) 0.0672(4) 0.9334(2) 0.0425(15) Uani 1 1 d . . .
C38 C 0.4740(3) 0.0080(4) 0.8964(3) 0.0435(15) Uani 1 1 d . . .
C39 C 0.4441(3) 0.0138(4) 0.8470(3) 0.0453(16) Uani 1 1 d . . .
C40 C 0.4740(3) -0.0114(3) 0.7989(3) 0.0429(15) Uani 1 1 d . . .
C41 C 0.4584(3) 0.0358(3) 0.7557(3) 0.0424(15) Uani 1 1 d . . .
C42 C 0.5036(3) 0.0512(3) 0.7185(2) 0.0403(15) Uani 1 1 d . . .
C43 C 0.5096(3) 0.1246(4) 0.6995(2) 0.0467(17) Uani 1 1 d . . .
C44 C 0.5616(3) 0.2601(4) 0.7254(2) 0.0451(16) Uani 1 1 d . . .
C45 C 0.5983(3) 0.2998(3) 0.7659(3) 0.0435(15) Uani 1 1 d . . .
C46 C 0.5686(3) 0.3242(3) 0.8104(3) 0.0446(16) Uani 1 1 d . . .
C47 C 0.4938(3) 0.2976(3) 0.8731(3) 0.0462(16) Uani 1 1 d . . .
C48 C 0.4509(3) 0.2465(4) 0.8879(3) 0.0425(15) Uani 1 1 d . . .
C49 C 0.4656(3) 0.1976(4) 0.9316(2) 0.0447(16) Uani 1 1 d . . .
C50 C 0.4391(3) 0.1289(4) 0.9189(2) 0.0429(15) Uani 1 1 d . . .
C51 C 0.4074(3) 0.1348(4) 0.8669(3) 0.0453(16) Uani 1 1 d . . .
C52 C 0.4093(3) 0.0782(4) 0.8321(3) 0.0442(16) Uani 1 1 d . . .
C53 C 0.4185(3) 0.0921(4) 0.7751(3) 0.0427(15) Uani 1 1 d . . .
C54 C 0.4253(3) 0.1612(4) 0.7576(3) 0.0452(16) Uani 1 1 d . . .
C55 C 0.4717(3) 0.1774(3) 0.7186(2) 0.0416(15) Uani 1 1 d . . .
C56 C 0.4983(3) 0.2481(4) 0.7314(3) 0.0479(17) Uani 1 1 d . . .
C57 C 0.4680(3) 0.2740(3) 0.7784(3) 0.0435(15) Uani 1 1 d . . .
C58 C 0.5027(3) 0.3113(3) 0.8172(3) 0.0445(15) Uani 1 1 d . . .
C59 C 0.4139(3) 0.2072(4) 0.8476(3) 0.0434(15) Uani 1 1 d . . .
C60 C 0.4226(3) 0.2201(4) 0.7938(3) 0.0421(15) Uani 1 1 d . . .
C61 C 0.5064(4) 0.5092(4) 0.3652(4) 0.072(3) Uani 1 1 d . . .
C62 C 0.5468(4) 0.4777(5) 0.4042(3) 0.066(2) Uani 1 1 d . . .
C63 C 0.5215(4) 0.4211(6) 0.4356(3) 0.071(3) Uani 1 1 d . . .
C64 C 0.5601(5) 0.3621(7) 0.4482(3) 0.088(3) Uani 1 1 d . . .
C65 C 0.5214(5) 0.2957(6) 0.4445(3) 0.077(3) Uani 1 1 d . . .
C66 C 0.5469(5) 0.2345(7) 0.4247(4) 0.087(3) Uani 1 1 d . . .
C67 C 0.6124(5) 0.2329(7) 0.4060(4) 0.099(4) Uani 1 1 d . . .
C68 C 0.6133(5) 0.1892(5) 0.3586(4) 0.073(3) Uani 1 1 d . . .
C69 C 0.6494(3) 0.2055(4) 0.3153(3) 0.058(2) Uani 1 1 d . . .
C70 C 0.6239(4) 0.1974(4) 0.2628(4) 0.064(2) Uani 1 1 d . . .
C71 C 0.6463(5) 0.2570(7) 0.2307(4) 0.093(4) Uani 1 1 d . . .
C72 C 0.6115(6) 0.2869(7) 0.1947(4) 0.104(4) Uani 1 1 d . . .
C73 C 0.6117(5) 0.3659(5) 0.1894(3) 0.070(2) Uani 1 1 d . . .
C74 C 0.5476(6) 0.3845(7) 0.1747(3) 0.086(3) Uani 1 1 d . . .
C75 C 0.5225(5) 0.4454(8) 0.1939(5) 0.102(4) Uani 1 1 d . . .
C76 C 0.5598(6) 0.4914(5) 0.2290(5) 0.085(3) Uani 1 1 d . . .
C77 C 0.5194(6) 0.5198(5) 0.2704(6) 0.101(4) Uani 1 1 d . . .
C78 C 0.5426(6) 0.5273(4) 0.3186(5) 0.086(3) Uani 1 1 d . . .
C79 C 0.6097(3) 0.4734(4) 0.3872(3) 0.0501(17) Uani 1 1 d . . .
C80 C 0.6458(3) 0.4133(4) 0.4012(3) 0.0489(17) Uani 1 1 d . . .
C81 C 0.6201(4) 0.3591(5) 0.4315(3) 0.067(2) Uani 1 1 d . . .
C82 C 0.6478(4) 0.2874(6) 0.4079(4) 0.082(3) Uani 1 1 d . . .
C83 C 0.6873(3) 0.3095(4) 0.3641(3) 0.0549(19) Uani 1 1 d . . .
C84 C 0.6885(3) 0.2698(5) 0.3188(4) 0.064(2) Uani 1 1 d . . .
C85 C 0.6877(4) 0.3043(6) 0.2680(4) 0.070(2) Uani 1 1 d . . .
C86 C 0.6868(4) 0.3756(7) 0.2636(3) 0.078(3) Uani 1 1 d . . .
C87 C 0.6468(4) 0.4084(6) 0.2219(3) 0.072(3) Uani 1 1 d . . .
C88 C 0.6204(5) 0.4718(6) 0.2416(3) 0.075(3) Uani 1 1 d . . .
C89 C 0.6446(6) 0.4789(6) 0.2984(5) 0.103(4) Uani 1 1 d . . .
C90 C 0.6131(5) 0.5022(5) 0.3362(4) 0.086(3) Uani 1 1 d . . .
C91 C 0.6855(3) 0.3851(4) 0.3616(3) 0.0551(19) Uani 1 1 d . . .
C92 C 0.6859(3) 0.4175(5) 0.3115(4) 0.061(2) Uani 1 1 d . . .
C93 C 0.4445(4) 0.4841(4) 0.3563(4) 0.065(2) Uani 1 1 d . . .
C94 C 0.4223(5) 0.4237(7) 0.3890(4) 0.100(4) Uani 1 1 d . . .
C95 C 0.4582(5) 0.3941(6) 0.4257(4) 0.088(3) Uani 1 1 d . . .
C96 C 0.4574(5) 0.3149(5) 0.4304(3) 0.066(2) Uani 1 1 d . . .
C97 C 0.5093(6) 0.1907(5) 0.3905(4) 0.083(3) Uani 1 1 d . . .
C98 C 0.5507(5) 0.1623(5) 0.3498(5) 0.089(3) Uani 1 1 d . . .
C99 C 0.5272(5) 0.1545(4) 0.3002(5) 0.076(3) Uani 1 1 d . . .
C100 C 0.5626(4) 0.1718(4) 0.2548(4) 0.069(2) Uani 1 1 d . . .
C101 C 0.5222(5) 0.2032(5) 0.2147(4) 0.074(3) Uani 1 1 d . . .
C102 C 0.5465(5) 0.2599(7) 0.1838(3) 0.083(3) Uani 1 1 d . . .
C103 C 0.5079(6) 0.3189(7) 0.1711(3) 0.090(3) Uani 1 1 d . . .
C104 C 0.4563(6) 0.4499(7) 0.2140(5) 0.108(4) Uani 1 1 d . . .
C105 C 0.4564(6) 0.4945(5) 0.2601(4) 0.082(3) Uani 1 1 d . . .
C106 C 0.4185(4) 0.4760(4) 0.3040(4) 0.066(2) Uani 1 1 d . . .
C107 C 0.3809(3) 0.3776(5) 0.3510(4) 0.066(2) Uani 1 1 d . . .
C108 C 0.3823(4) 0.3055(6) 0.3559(4) 0.078(3) Uani 1 1 d . . .
C109 C 0.4226(4) 0.2732(6) 0.3973(3) 0.068(2) Uani 1 1 d . . .
C110 C 0.4494(5) 0.2091(5) 0.3763(4) 0.069(2) Uani 1 1 d . . .
C111 C 0.4234(5) 0.2025(6) 0.3195(5) 0.097(4) Uani 1 1 d . . .
C112 C 0.4569(6) 0.1783(5) 0.2835(5) 0.090(3) Uani 1 1 d . . .
C113 C 0.4587(4) 0.2076(4) 0.2310(3) 0.059(2) Uani 1 1 d . . .
C114 C 0.4222(4) 0.2673(5) 0.2184(3) 0.061(2) Uani 1 1 d . . .
C115 C 0.4481(4) 0.3208(5) 0.1875(3) 0.069(2) Uani 1 1 d . . .
C116 C 0.4223(5) 0.3946(6) 0.2104(4) 0.093(4) Uani 1 1 d . . .
C117 C 0.3803(3) 0.3718(5) 0.2545(4) 0.063(2) Uani 1 1 d . . .
C118 C 0.3796(3) 0.4115(5) 0.3000(4) 0.067(2) Uani 1 1 d . . .
C119 C 0.3823(3) 0.2632(5) 0.3078(4) 0.062(2) Uani 1 1 d . . .
C120 C 0.3823(3) 0.2956(4) 0.2577(3) 0.057(2) Uani 1 1 d . . .
C121 C 0.7908(3) 0.2594(3) 0.6376(2) 0.0336(13) Uani 1 1 d . . .
H1 H 0.8246 0.2274 0.6299 0.040 Uiso 1 1 calc R . .
H2 H 0.7654 0.2389 0.6647 0.040 Uiso 1 1 calc R . .
H3 H 0.8080 0.3040 0.6501 0.040 Uiso 1 1 calc R . .
C122 C 0.7498(3) 0.2720(3) 0.5871(2) 0.0292(12) Uani 1 1 d . . .
C123 C 0.7096(3) 0.2032(3) 0.5702(2) 0.0289(12) Uani 1 1 d . . .
C124 C 0.7186(3) 0.1381(3) 0.6054(2) 0.0341(13) Uani 1 1 d . . .
H4 H 0.7629 0.1277 0.6098 0.041 Uiso 1 1 calc R . .
H5 H 0.6972 0.0981 0.5892 0.041 Uiso 1 1 calc R . .
H6 H 0.7014 0.1474 0.6396 0.041 Uiso 1 1 calc R . .
C125 C 0.7315(2) 0.1854(3) 0.5150(2) 0.0300(12) Uani 1 1 d . . .
C126 C 0.7137(3) 0.1278(3) 0.4839(2) 0.0306(12) Uani 1 1 d . . .
H7 H 0.6813 0.0981 0.4946 0.037 Uiso 1 1 calc R . .
C127 C 0.7432(3) 0.1138(3) 0.4372(2) 0.0323(12) Uani 1 1 d . . .
C128 C 0.7316(3) 0.0580(3) 0.3348(2) 0.0306(12) Uani 1 1 d . . .
C129 C 0.6908(3) 0.0291(3) 0.2969(2) 0.0373(14) Uani 1 1 d . . .
H8 H 0.6580 -0.0004 0.3070 0.045 Uiso 1 1 calc R . .
C130 C 0.6989(3) 0.0441(3) 0.2433(2) 0.0367(14) Uani 1 1 d . . .
H9 H 0.6728 0.0222 0.2176 0.044 Uiso 1 1 calc R . .
C131 C 0.7448(3) 0.0908(3) 0.2278(2) 0.0354(13) Uani 1 1 d . . .
H10 H 0.7489 0.1016 0.1920 0.042 Uiso 1 1 calc R . .
C132 C 0.7852(3) 0.1217(3) 0.2662(2) 0.0309(12) Uani 1 1 d . . .
H11 H 0.8160 0.1539 0.2561 0.037 Uiso 1 1 calc R . .
C133 C 0.7794(3) 0.1045(3) 0.3195(2) 0.0314(12) Uani 1 1 d . . .
C134 C 0.7907(3) 0.1596(3) 0.4203(2) 0.0292(12) Uani 1 1 d . . .
C135 C 0.8057(3) 0.2203(3) 0.4499(2) 0.0295(12) Uani 1 1 d . . .
H12 H 0.8349 0.2529 0.4375 0.035 Uiso 1 1 calc R . .
C136 C 0.7772(2) 0.2323(3) 0.4977(2) 0.0296(12) Uani 1 1 d . . .
C137 C 0.7915(3) 0.2916(3) 0.5377(2) 0.0305(12) Uani 1 1 d . . .
C138 C 0.8632(2) 0.2997(3) 0.5489(2) 0.0312(12) Uani 1 1 d . . .
H13 H 0.8819 0.2533 0.5539 0.037 Uiso 1 1 calc R . .
H14 H 0.8705 0.3277 0.5806 0.037 Uiso 1 1 calc R . .
H15 H 0.8820 0.3230 0.5193 0.037 Uiso 1 1 calc R . .
C139 C 0.7652(2) 0.3635(3) 0.5190(2) 0.0287(12) Uani 1 1 d . . .
C140 C 0.7871(2) 0.4046(3) 0.4782(2) 0.0298(12) Uani 1 1 d . . .
H16 H 0.8202 0.3880 0.4582 0.036 Uiso 1 1 calc R . .
C141 C 0.7599(3) 0.4713(3) 0.4667(2) 0.0309(12) Uani 1 1 d . . .
C142 C 0.7805(3) 0.6070(3) 0.4286(2) 0.0350(13) Uani 1 1 d . . .
C143 C 0.8247(3) 0.6530(3) 0.4080(2) 0.0399(14) Uani 1 1 d . . .
H17 H 0.8566 0.6354 0.3871 0.048 Uiso 1 1 calc R . .
C144 C 0.8211(3) 0.7251(4) 0.4187(2) 0.0441(15) Uani 1 1 d . . .
H18 H 0.8502 0.7565 0.4046 0.053 Uiso 1 1 calc R . .
C145 C 0.7739(3) 0.7503(3) 0.4506(2) 0.0454(16) Uani 1 1 d . . .
H19 H 0.7716 0.7989 0.4578 0.054 Uiso 1 1 calc R . .
C146 C 0.7305(3) 0.7051(3) 0.4717(2) 0.0381(14) Uani 1 1 d . . .
H20 H 0.6993 0.7227 0.4933 0.046 Uiso 1 1 calc R . .
C147 C 0.7337(3) 0.6324(3) 0.4604(2) 0.0344(13) Uani 1 1 d . . .
C148 C 0.7120(3) 0.4959(3) 0.4991(2) 0.0304(12) Uani 1 1 d . . .
C149 C 0.6913(3) 0.4551(3) 0.5409(2) 0.0313(12) Uani 1 1 d . . .
H21 H 0.6605 0.4728 0.5629 0.038 Uiso 1 1 calc R . .
C150 C 0.7169(2) 0.3872(3) 0.5503(2) 0.0282(12) Uani 1 1 d . . .
C151 C 0.7007(3) 0.3361(3) 0.5940(2) 0.0305(12) Uani 1 1 d . . .
C152 C 0.7028(3) 0.3737(3) 0.6483(2) 0.0336(13) Uani 1 1 d . . .
H22 H 0.7416 0.4000 0.6526 0.040 Uiso 1 1 calc R . .
H23 H 0.7005 0.3388 0.6762 0.040 Uiso 1 1 calc R . .
H24 H 0.6677 0.4059 0.6502 0.040 Uiso 1 1 calc R . .
C153 C 0.6369(3) 0.3007(3) 0.5838(2) 0.0296(12) Uani 1 1 d . . .
C154 C 0.5779(3) 0.3313(3) 0.5885(2) 0.0297(12) Uani 1 1 d . . .
H25 H 0.5746 0.3788 0.5989 0.036 Uiso 1 1 calc R . .
C155 C 0.5236(2) 0.2916(3) 0.5779(2) 0.0288(12) Uani 1 1 d . . .
C156 C 0.4024(3) 0.2662(3) 0.6090(2) 0.0313(12) Uani 1 1 d . . .
C157 C 0.3582(3) 0.2860(3) 0.6457(2) 0.0346(13) Uani 1 1 d . . .
H26 H 0.3561 0.3331 0.6572 0.042 Uiso 1 1 calc R . .
C158 C 0.3175(3) 0.2356(3) 0.6650(2) 0.0389(14) Uani 1 1 d . . .
H27 H 0.2877 0.2489 0.6895 0.047 Uiso 1 1 calc R . .
C159 C 0.3207(3) 0.1647(3) 0.6480(2) 0.0369(14) Uani 1 1 d . . .
H28 H 0.2926 0.1310 0.6605 0.044 Uiso 1 1 calc R . .
C160 C 0.3662(3) 0.1451(3) 0.6124(2) 0.0340(13) Uani 1 1 d . . .
H29 H 0.3696 0.0977 0.6019 0.041 Uiso 1 1 calc R . .
C161 C 0.4069(3) 0.1960(3) 0.5920(2) 0.0303(12) Uani 1 1 d . . .
C162 C 0.5285(3) 0.2201(3) 0.5632(2) 0.0299(12) Uani 1 1 d . . .
C163 C 0.5874(3) 0.1884(3) 0.5606(2) 0.0294(12) Uani 1 1 d . . .
H30 H 0.5907 0.1402 0.5526 0.035 Uiso 1 1 calc R . .
C164 C 0.6418(3) 0.2293(3) 0.5700(2) 0.0285(12) Uani 1 1 d . . .
C165 C 0.9701(3) 0.0759(3) 0.5519(2) 0.0385(14) Uani 1 1 d . . .
C166 C 0.9830(3) 0.0064(3) 0.5678(2) 0.0421(15) Uani 1 1 d . . .
H31 H 0.9503 -0.0249 0.5749 0.050 Uiso 1 1 calc R . .
C167 C 1.0449(3) -0.0154(4) 0.5728(2) 0.0489(17) Uani 1 1 d . . .
H32 H 1.0542 -0.0614 0.5845 0.059 Uiso 1 1 calc R . .
C168 C 1.0932(3) 0.0301(4) 0.5607(3) 0.0526(18) Uani 1 1 d . . .
H33 H 1.1349 0.0147 0.5634 0.063 Uiso 1 1 calc R . .
C169 C 1.0793(3) 0.0993(4) 0.5445(3) 0.0497(17) Uani 1 1 d . . .
H34 H 1.1120 0.1302 0.5367 0.060 Uiso 1 1 calc R . .
C170 C 1.0175(3) 0.1228(4) 0.5398(2) 0.0467(16) Uani 1 1 d . . .
H35 H 1.0082 0.1691 0.5288 0.056 Uiso 1 1 calc R . .
C171 C 0.2653(6) 0.0786(6) 0.4219(4) 0.098(4) Uani 1 1 d . . .
C172 C 0.2090(4) 0.0384(4) 0.4134(5) 0.080(3) Uani 1 1 d . . .
H36 H 0.1850 0.0206 0.4408 0.096 Uiso 1 1 calc R . .
C173 C 0.1934(6) 0.0286(6) 0.3579(7) 0.151(7) Uani 1 1 d . . .
H37 H 0.1568 0.0013 0.3546 0.181 Uiso 1 1 calc R . .
C174 C 0.2143(3) 0.0459(3) 0.3047(4) 0.052(2) Uani 1 1 d . . .
H38 H 0.1982 0.0377 0.2704 0.063 Uiso 1 1 calc R . .
C175 C 0.2734(7) 0.0832(6) 0.3280(5) 0.116(5) Uani 1 1 d . . .
H39 H 0.3000 0.0979 0.3015 0.139 Uiso 1 1 calc R . .
C176 C 0.2973(4) 0.1006(4) 0.3776(4) 0.065(2) Uani 1 1 d . . .
H40 H 0.3345 0.1267 0.3815 0.078 Uiso 1 1 calc R . .
C177 C 0.5534(4) 0.0110(4) 0.4852(4) 0.058(2) Uani 1 1 d . . .
C178 C 0.4844(8) 0.0056(6) 0.4735(5) 0.048(3) Uani 0.50 1 d P . .
C179 C 0.5371(9) 0.0210(7) 0.4358(6) 0.062(5) Uani 0.50 1 d P . .
C180 C 0.4290(8) -0.0009(7) 0.4645(8) 0.066(5) Uani 0.50 1 d P . .

loop_
_atom_site_aniso_label
_atom_site_aniso_U_11
_atom_site_aniso_U_22
_atom_site_aniso_U_33
_atom_site_aniso_U_23
_atom_site_aniso_U_13
_atom_site_aniso_U_12
Cl1 0.0513(10) 0.0476(10) 0.0601(11) -0.0013(8) -0.0043(8) 0.0111(8)
Cl2 0.109(2) 0.115(2) 0.099(2) -0.0121(17) -0.0193(17) 0.0241(18)
Cl3 0.187(5) 0.0510(19) 0.087(3) -0.0045(18) -0.018(3) -0.007(2)
S1 0.0388(8) 0.0317(7) 0.0297(7) -0.0025(6) -0.0035(6) -0.0038(6)
S2 0.0306(7) 0.0412(8) 0.0303(7) -0.0060(6) -0.0026(6) -0.0037(6)
S3 0.0418(8) 0.0367(8) 0.0277(7) 0.0017(6) -0.0008(6) -0.0006(7)
S4 0.0334(8) 0.0343(8) 0.0359(8) 0.0020(6) -0.0050(6) 0.0033(6)
S5 0.0278(7) 0.0322(7) 0.0408(8) 0.0006(6) -0.0040(6) 0.0015(6)
S6 0.0318(7) 0.0356(8) 0.0330(7) -0.0060(6) -0.0014(6) -0.0032(6)
C1 0.041(3) 0.039(3) 0.042(4) -0.009(3) -0.006(3) -0.011(3)
C2 0.039(3) 0.053(4) 0.034(3) -0.008(3) -0.004(3) -0.008(3)
C3 0.048(4) 0.057(4) 0.034(3) -0.013(3) -0.008(3) 0.001(3)
C4 0.042(4) 0.067(5) 0.025(3) 0.006(3) -0.013(3) -0.003(3)
C5 0.047(4) 0.056(4) 0.027(3) 0.003(3) 0.003(3) -0.001(3)
C6 0.050(4) 0.054(4) 0.023(3) 0.011(3) 0.003(3) 0.003(3)
C7 0.043(4) 0.051(4) 0.040(4) 0.019(3) -0.005(3) -0.002(3)
C8 0.041(3) 0.040(4) 0.048(4) 0.016(3) -0.003(3) -0.002(3)
C9 0.050(4) 0.033(3) 0.050(4) 0.005(3) -0.002(3) 0.004(3)
C10 0.044(4) 0.035(3) 0.062(4) -0.006(3) -0.001(3) -0.003(3)
C11 0.049(4) 0.031(3) 0.058(4) -0.011(3) -0.002(3) -0.002(3)
C12 0.050(4) 0.045(4) 0.039(3) -0.018(3) -0.002(3) 0.001(3)
C13 0.052(4) 0.053(4) 0.031(3) -0.010(3) 0.001(3) -0.004(3)
C14 0.048(4) 0.059(4) 0.023(3) 0.000(3) -0.004(3) -0.007(3)
C15 0.044(4) 0.051(4) 0.025(3) 0.011(3) 0.002(3) 0.000(3)
C16 0.038(3) 0.045(4) 0.035(3) 0.009(3) 0.001(3) -0.009(3)
C17 0.043(4) 0.038(3) 0.053(4) 0.005(3) 0.004(3) -0.011(3)
C18 0.041(3) 0.048(4) 0.036(3) 0.003(3) 0.006(3) -0.012(3)
C19 0.028(3) 0.057(4) 0.037(3) -0.006(3) -0.008(2) -0.006(3)
C20 0.034(3) 0.050(4) 0.043(4) 0.003(3) -0.015(3) 0.000(3)
C21 0.037(3) 0.062(4) 0.028(3) 0.008(3) -0.007(3) 0.001(3)
C22 0.046(4) 0.053(4) 0.043(4) 0.016(3) -0.011(3) 0.009(3)
C23 0.039(3) 0.046(4) 0.040(3) 0.009(3) -0.006(3) 0.011(3)
C24 0.046(4) 0.031(3) 0.053(4) 0.003(3) 0.002(3) 0.012(3)
C25 0.041(3) 0.044(4) 0.043(4) -0.008(3) 0.000(3) 0.015(3)
C26 0.043(4) 0.050(4) 0.043(4) -0.006(3) 0.003(3) 0.018(3)
C27 0.042(4) 0.048(4) 0.038(3) -0.005(3) 0.010(3) 0.001(3)
C28 0.033(3) 0.062(4) 0.023(3) 0.000(3) 0.006(2) 0.003(3)
C29 0.031(3) 0.053(4) 0.037(3) -0.006(3) -0.002(3) 0.001(3)
C30 0.026(3) 0.054(4) 0.048(4) -0.001(3) -0.001(3) -0.007(3)
C31 0.028(3) 0.054(4) 0.043(4) 0.003(3) -0.010(3) 0.008(3)
C32 0.031(3) 0.056(4) 0.039(3) 0.002(3) 0.001(3) 0.008(3)
C33 0.046(4) 0.041(4) 0.045(4) -0.008(3) -0.001(3) -0.006(3)
C34 0.061(4) 0.034(3) 0.037(3) -0.016(3) 0.001(3) 0.004(3)
C35 0.049(4) 0.051(4) 0.039(4) -0.017(3) 0.002(3) 0.000(3)
C36 0.048(4) 0.059(4) 0.031(3) -0.012(3) 0.003(3) 0.004(3)
C37 0.037(3) 0.055(4) 0.037(3) 0.010(3) 0.009(3) -0.006(3)
C38 0.038(3) 0.045(4) 0.047(4) 0.010(3) 0.002(3) -0.013(3)
C39 0.039(3) 0.046(4) 0.051(4) 0.004(3) -0.003(3) -0.014(3)
C40 0.042(4) 0.039(3) 0.047(4) -0.005(3) -0.003(3) -0.017(3)
C41 0.036(3) 0.044(4) 0.046(4) -0.008(3) -0.012(3) -0.014(3)
C42 0.045(4) 0.047(4) 0.029(3) -0.010(3) -0.006(3) -0.006(3)
C43 0.054(4) 0.064(4) 0.020(3) -0.006(3) -0.014(3) -0.008(4)
C44 0.043(4) 0.056(4) 0.035(3) 0.022(3) -0.009(3) 0.001(3)
C45 0.053(4) 0.038(4) 0.039(3) 0.007(3) -0.003(3) -0.003(3)
C46 0.045(4) 0.027(3) 0.061(4) 0.007(3) -0.007(3) -0.002(3)
C47 0.048(4) 0.034(3) 0.057(4) -0.008(3) -0.002(3) 0.014(3)
C48 0.030(3) 0.051(4) 0.046(4) -0.004(3) -0.005(3) 0.010(3)
C49 0.044(4) 0.057(4) 0.034(3) -0.007(3) 0.008(3) 0.007(3)
C50 0.037(3) 0.058(4) 0.034(3) 0.003(3) 0.002(3) -0.004(3)
C51 0.027(3) 0.062(4) 0.047(4) 0.003(3) 0.004(3) -0.004(3)
C52 0.029(3) 0.051(4) 0.052(4) 0.006(3) -0.002(3) -0.016(3)
C53 0.026(3) 0.057(4) 0.044(4) -0.002(3) -0.011(3) -0.007(3)
C54 0.035(3) 0.058(4) 0.041(4) 0.003(3) -0.015(3) 0.006(3)
C55 0.045(4) 0.047(4) 0.032(3) 0.003(3) -0.015(3) 0.010(3)
C56 0.049(4) 0.057(4) 0.038(3) 0.015(3) -0.011(3) 0.006(3)
C57 0.038(3) 0.042(4) 0.050(4) 0.011(3) -0.004(3) 0.010(3)
C58 0.053(4) 0.035(3) 0.045(4) 0.002(3) -0.004(3) 0.010(3)
C59 0.029(3) 0.045(4) 0.057(4) 0.000(3) 0.003(3) 0.006(3)
C60 0.031(3) 0.048(4) 0.047(4) -0.001(3) -0.009(3) 0.007(3)
C61 0.055(5) 0.047(5) 0.112(8) -0.038(5) -0.012(5) 0.008(4)
C62 0.060(5) 0.066(5) 0.072(5) -0.045(5) -0.016(4) 0.010(4)
C63 0.070(6) 0.100(7) 0.043(4) -0.033(5) 0.006(4) -0.016(6)
C64 0.103(8) 0.138(10) 0.021(4) -0.010(5) -0.012(4) -0.042(7)
C65 0.099(7) 0.109(8) 0.022(4) 0.019(4) -0.010(4) -0.038(6)
C66 0.082(7) 0.119(9) 0.061(6) 0.059(6) -0.004(5) 0.010(7)
C67 0.082(7) 0.137(10) 0.077(7) 0.055(7) -0.018(6) 0.029(7)
C68 0.093(7) 0.061(5) 0.064(6) 0.018(4) -0.005(5) 0.039(5)
C69 0.047(4) 0.048(4) 0.077(6) -0.012(4) -0.010(4) 0.018(3)
C70 0.067(5) 0.052(5) 0.073(6) -0.019(4) 0.008(4) 0.021(4)
C71 0.086(7) 0.145(10) 0.050(5) -0.029(6) 0.015(5) 0.050(7)
C72 0.113(9) 0.141(11) 0.061(6) -0.026(7) 0.036(6) 0.029(8)
C73 0.084(6) 0.090(7) 0.039(4) 0.001(4) 0.025(4) -0.014(5)
C74 0.106(8) 0.124(9) 0.026(4) 0.022(5) -0.012(4) -0.040(7)
C75 0.081(8) 0.138(11) 0.087(8) 0.084(8) 0.003(6) 0.014(8)
C76 0.109(9) 0.055(5) 0.095(8) 0.035(5) 0.034(7) 0.000(6)
C77 0.095(8) 0.041(5) 0.168(13) 0.041(7) 0.021(9) 0.019(5)
C78 0.124(9) 0.029(4) 0.103(8) -0.002(5) -0.037(7) -0.005(5)
C79 0.056(4) 0.044(4) 0.049(4) -0.014(3) -0.015(3) -0.016(3)
C80 0.048(4) 0.057(4) 0.041(4) -0.010(3) -0.019(3) -0.008(3)
C81 0.069(5) 0.090(6) 0.040(4) -0.004(4) -0.025(4) -0.016(5)
C82 0.065(6) 0.088(7) 0.090(7) 0.042(6) -0.051(5) -0.016(5)
C83 0.031(3) 0.077(5) 0.056(4) -0.010(4) -0.015(3) 0.009(3)
C84 0.029(3) 0.080(6) 0.082(6) -0.009(5) -0.007(4) 0.019(4)
C85 0.035(4) 0.091(7) 0.084(7) -0.002(5) 0.014(4) -0.002(4)
C86 0.041(4) 0.143(10) 0.050(5) 0.013(6) 0.007(4) -0.026(5)
C87 0.053(5) 0.113(8) 0.052(5) 0.025(5) 0.015(4) -0.020(5)
C88 0.086(7) 0.087(7) 0.053(5) 0.022(5) 0.006(5) -0.043(6)
C89 0.117(9) 0.092(8) 0.101(9) -0.004(7) 0.014(7) -0.076(8)
C90 0.110(8) 0.056(5) 0.091(7) -0.018(5) 0.009(6) -0.052(6)
C91 0.035(4) 0.066(5) 0.063(5) -0.018(4) -0.015(3) -0.012(3)
C92 0.032(4) 0.065(5) 0.087(6) 0.007(5) -0.005(4) -0.022(4)
C93 0.058(5) 0.046(4) 0.090(6) -0.015(4) 0.007(5) 0.015(4)
C94 0.071(6) 0.174(12) 0.055(6) -0.038(7) 0.012(5) 0.064(7)
C95 0.076(7) 0.126(9) 0.064(6) -0.039(6) 0.029(5) 0.006(6)
C96 0.084(6) 0.072(6) 0.043(4) 0.000(4) 0.030(4) -0.007(5)
C97 0.121(9) 0.052(5) 0.077(7) 0.030(5) 0.023(7) 0.000(6)
C98 0.086(7) 0.041(5) 0.143(10) 0.033(6) 0.044(7) 0.017(5)
C99 0.098(8) 0.031(4) 0.097(7) 0.000(4) -0.020(6) -0.012(4)
C100 0.056(5) 0.049(5) 0.102(7) -0.036(5) -0.016(5) 0.007(4)
C101 0.079(6) 0.061(5) 0.080(6) -0.041(5) -0.013(5) 0.007(5)
C102 0.065(6) 0.145(10) 0.039(4) -0.043(6) -0.002(4) -0.013(7)
C103 0.104(8) 0.139(10) 0.026(4) -0.007(5) -0.010(5) -0.028(8)
C104 0.101(9) 0.115(10) 0.106(9) 0.064(8) -0.040(7) 0.016(8)
C105 0.110(8) 0.053(5) 0.083(7) 0.020(5) -0.017(6) 0.043(6)
C106 0.050(4) 0.049(5) 0.097(7) -0.005(5) -0.026(4) 0.018(4)
C107 0.030(4) 0.073(6) 0.094(7) -0.011(5) 0.013(4) 0.006(4)
C108 0.034(4) 0.128(9) 0.074(6) 0.011(6) 0.014(4) -0.024(5)
C109 0.038(4) 0.110(8) 0.058(5) 0.021(5) 0.015(4) -0.012(5)
C110 0.076(6) 0.065(5) 0.067(6) 0.014(4) 0.000(5) -0.035(5)
C111 0.099(8) 0.081(7) 0.112(9) -0.003(7) 0.006(7) -0.062(7)
C112 0.108(8) 0.063(6) 0.100(8) -0.037(6) 0.016(7) -0.049(6)
C113 0.055(5) 0.055(5) 0.064(5) -0.025(4) -0.023(4) -0.005(4)
C114 0.058(5) 0.072(5) 0.051(4) -0.014(4) -0.024(4) -0.013(4)
C115 0.075(6) 0.097(7) 0.034(4) -0.001(4) -0.028(4) -0.012(5)
C116 0.089(7) 0.091(7) 0.096(7) 0.049(6) -0.068(6) -0.019(6)
C117 0.037(4) 0.074(6) 0.075(6) -0.006(5) -0.022(4) 0.016(4)
C118 0.039(4) 0.074(6) 0.086(6) -0.012(5) -0.017(4) 0.025(4)
C119 0.028(3) 0.064(5) 0.091(6) 0.003(5) -0.015(4) -0.013(3)
C120 0.036(4) 0.063(5) 0.070(5) -0.024(4) -0.017(3) 0.000(3)
C121 0.037(3) 0.038(3) 0.026(3) 0.002(2) -0.005(2) -0.002(3)
C122 0.029(3) 0.033(3) 0.025(3) 0.006(2) -0.002(2) 0.001(2)
C123 0.032(3) 0.027(3) 0.027(3) 0.001(2) -0.005(2) 0.000(2)
C124 0.035(3) 0.033(3) 0.035(3) 0.002(2) 0.000(2) 0.007(3)
C125 0.026(3) 0.032(3) 0.032(3) 0.001(2) -0.004(2) 0.008(2)
C126 0.027(3) 0.033(3) 0.032(3) 0.007(2) -0.001(2) -0.001(2)
C127 0.029(3) 0.028(3) 0.039(3) -0.002(2) -0.007(2) 0.001(2)
C128 0.031(3) 0.031(3) 0.029(3) -0.005(2) -0.003(2) 0.002(2)
C129 0.034(3) 0.035(3) 0.042(3) -0.006(3) -0.002(3) -0.005(3)
C130 0.034(3) 0.046(4) 0.030(3) -0.011(3) -0.005(2) -0.005(3)
C131 0.034(3) 0.045(3) 0.027(3) -0.004(3) -0.003(2) 0.005(3)
C132 0.033(3) 0.027(3) 0.033(3) -0.005(2) 0.006(2) 0.005(2)
C133 0.030(3) 0.036(3) 0.028(3) -0.005(2) -0.002(2) 0.007(2)
C134 0.030(3) 0.031(3) 0.026(3) 0.001(2) -0.005(2) 0.001(2)
C135 0.028(3) 0.031(3) 0.030(3) 0.000(2) -0.003(2) 0.001(2)
C136 0.028(3) 0.033(3) 0.028(3) 0.003(2) -0.012(2) -0.002(2)
C137 0.032(3) 0.031(3) 0.028(3) 0.002(2) -0.005(2) 0.000(2)
C138 0.025(3) 0.037(3) 0.031(3) -0.001(2) -0.008(2) 0.004(2)
C139 0.029(3) 0.034(3) 0.023(3) -0.005(2) -0.007(2) -0.006(2)
C140 0.025(3) 0.037(3) 0.026(3) -0.004(2) -0.004(2) 0.002(2)
C141 0.034(3) 0.031(3) 0.027(3) 0.000(2) -0.010(2) -0.001(2)
C142 0.036(3) 0.039(3) 0.030(3) 0.000(3) -0.010(2) 0.001(3)
C143 0.051(4) 0.041(4) 0.027(3) 0.003(3) -0.005(3) -0.004(3)
C144 0.050(4) 0.047(4) 0.034(3) 0.007(3) -0.005(3) -0.010(3)
C145 0.067(4) 0.036(3) 0.032(3) 0.008(3) -0.014(3) -0.007(3)
C146 0.043(3) 0.038(3) 0.033(3) 0.003(3) -0.005(3) 0.003(3)
C147 0.034(3) 0.038(3) 0.030(3) 0.004(2) -0.008(2) 0.001(3)
C148 0.029(3) 0.031(3) 0.031(3) -0.003(2) -0.006(2) -0.006(2)
C149 0.027(3) 0.038(3) 0.029(3) -0.009(2) -0.005(2) 0.000(2)
C150 0.028(3) 0.034(3) 0.022(3) -0.004(2) -0.003(2) 0.001(2)
C151 0.030(3) 0.041(3) 0.020(3) -0.001(2) -0.002(2) 0.000(3)
C152 0.034(3) 0.034(3) 0.032(3) 0.002(2) -0.001(2) -0.002(3)
C153 0.028(3) 0.035(3) 0.025(3) -0.002(2) 0.000(2) -0.005(2)
C154 0.039(3) 0.024(3) 0.026(3) -0.001(2) 0.000(2) 0.001(2)
C155 0.027(3) 0.032(3) 0.028(3) 0.002(2) 0.001(2) 0.003(2)
C156 0.030(3) 0.035(3) 0.029(3) 0.002(2) -0.004(2) -0.004(2)
C157 0.030(3) 0.035(3) 0.038(3) -0.002(3) -0.002(2) 0.005(3)
C158 0.031(3) 0.051(4) 0.034(3) -0.006(3) -0.002(2) 0.004(3)
C159 0.035(3) 0.043(3) 0.032(3) 0.003(3) -0.007(2) -0.010(3)
C160 0.033(3) 0.036(3) 0.032(3) 0.000(2) -0.009(2) -0.005(3)
C161 0.027(3) 0.036(3) 0.027(3) -0.001(2) -0.009(2) 0.000(2)
C162 0.031(3) 0.032(3) 0.027(3) -0.005(2) 0.000(2) 0.000(2)
C163 0.034(3) 0.024(3) 0.030(3) 0.002(2) -0.002(2) -0.003(2)
C164 0.032(3) 0.032(3) 0.021(3) -0.002(2) -0.002(2) 0.003(2)
C165 0.039(3) 0.044(4) 0.032(3) -0.004(3) -0.007(3) 0.007(3)
C166 0.050(4) 0.038(3) 0.037(3) 0.000(3) -0.009(3) 0.004(3)
C167 0.059(4) 0.051(4) 0.036(3) -0.002(3) -0.007(3) 0.014(4)
C168 0.043(4) 0.076(5) 0.039(4) -0.006(4) -0.006(3) 0.006(4)
C169 0.052(4) 0.061(5) 0.036(3) -0.006(3) -0.001(3) -0.008(4)
C170 0.056(4) 0.048(4) 0.036(3) 0.002(3) -0.007(3) -0.004(3)
C171 0.116(9) 0.081(7) 0.094(8) -0.015(6) -0.024(7) 0.056(7)
C172 0.034(4) 0.034(4) 0.172(11) 0.012(5) 0.020(5) 0.003(3)
C173 0.125(11) 0.068(7) 0.251(18) -0.061(10) -0.113(13) 0.057(7)
C174 0.036(4) 0.027(3) 0.095(6) -0.005(4) 0.028(4) 0.013(3)
C175 0.164(12) 0.100(8) 0.084(8) 0.003(6) 0.020(8) 0.080(9)
C176 0.052(5) 0.062(5) 0.082(6) 0.010(5) 0.025(4) 0.000(4)
C177 0.068(5) 0.034(4) 0.073(6) -0.012(4) 0.007(4) -0.004(4)
C178 0.074(10) 0.024(6) 0.046(8) -0.012(6) -0.008(7) -0.011(7)
C179 0.115(14) 0.020(6) 0.053(9) 0.005(6) 0.037(9) -0.004(8)
C180 0.076(12) 0.030(7) 0.092(14) -0.026(8) -0.016(10) 0.000(7)

loop_
_atom_type_symbol
_atom_type_description
_atom_type_scat_dispersion_real
_atom_type_scat_dispersion_imag
_atom_type_scat_source
C C 0.0033 0.0016 'International Tables Vol C Tables 4.2.6.8 and 6.1.1.4'
H H 0.0000 0.0000 'International Tables Vol C Tables 4.2.6.8 and 6.1.1.4'
Cl Cl 0.1484 0.1585 'International Tables Vol C Tables 4.2.6.8 and 6.1.1.4'
S S 0.1246 0.1234 'International Tables Vol C Tables 4.2.6.8 and 6.1.1.4'

loop_
_geom_angle_atom_site_label_1
_geom_angle_atom_site_label_2
_geom_angle_atom_site_label_3
_geom_angle
_geom_angle_site_symmetry_1
_geom_angle_site_symmetry_3
_geom_angle_publ_flag
C180 Cl3 C178 44.3(8) . . ?
C180 Cl3 C179 96.0(8) . . ?
C178 Cl3 C179 51.7(7) . . ?
C128 S1 C127 103.4(3) . . ?
C133 S2 C134 102.3(3) . . ?
C141 S3 C142 103.2(3) . . ?
C147 S4 C148 103.5(3) . . ?
C155 S5 C156 102.1(3) . . ?
C161 S6 C162 101.9(3) . . ?
C33 C1 C2 120.6(6) . . ?
C33 C1 C18 119.4(6) . . ?
C2 C1 C18 107.7(6) . . ?
C3 C2 C19 119.8(6) . . ?
C3 C2 C1 119.4(6) . . ?
C19 C2 C1 108.7(5) . . ?
C2 C3 C35 120.4(6) . . ?
C2 C3 C4 119.8(6) . . ?
C35 C3 C4 108.0(6) . . ?
C21 C4 C3 120.1(6) . . ?
C21 C4 C5 120.8(6) . . ?
C3 C4 C5 107.7(6) . . ?
C6 C5 C36 120.7(6) . . ?
C6 C5 C4 119.4(6) . . ?
C36 C5 C4 108.6(6) . . ?
C5 C6 C37 119.9(6) . . ?
C5 C6 C7 119.8(6) . . ?
C37 C6 C7 107.3(6) . . ?
C22 C7 C8 119.9(6) . . ?
C22 C7 C6 120.0(6) . . ?
C8 C7 C6 108.4(6) . . ?
C9 C8 C7 120.1(6) . . ?
C9 C8 C38 119.7(6) . . ?
C7 C8 C38 107.9(6) . . ?
C8 C9 C10 120.1(6) . . ?
C8 C9 C24 120.4(6) . . ?
C10 C9 C24 107.7(6) . . ?
C40 C10 C11 119.3(6) . . ?
C40 C10 C9 121.2(6) . . ?
C11 C10 C9 108.7(6) . . ?
C12 C11 C10 120.7(6) . . ?
C12 C11 C25 120.3(6) . . ?
C10 C11 C25 107.1(6) . . ?
C11 C12 C42 119.7(6) . . ?
C11 C12 C13 119.9(6) . . ?
C42 C12 C13 108.2(6) . . ?
C27 C13 C14 120.9(6) . . ?
C27 C13 C12 120.1(6) . . ?
C14 C13 C12 107.4(6) . . ?
C15 C14 C13 119.8(6) . . ?
C15 C14 C43 118.5(6) . . ?
C13 C14 C43 109.4(6) . . ?
C14 C15 C16 119.6(6) . . ?
C14 C15 C44 121.0(6) . . ?
C16 C15 C44 107.8(6) . . ?
C28 C16 C15 120.3(6) . . ?
C28 C16 C17 119.9(6) . . ?
C15 C16 C17 108.1(6) . . ?
C18 C17 C45 120.8(6) . . ?
C18 C17 C16 118.9(6) . . ?
C45 C17 C16 108.3(6) . . ?
C17 C18 C30 120.6(6) . . ?
C17 C18 C1 119.2(6) . . ?
C30 C18 C1 107.8(5) . . ?
C20 C19 C2 120.6(6) . . ?
C20 C19 C30 119.0(6) . . ?
C2 C19 C30 107.7(6) . . ?
C19 C20 C21 119.4(6) . . ?
C19 C20 C31 120.2(6) . . ?
C21 C20 C31 108.9(6) . . ?
C4 C21 C20 120.4(6) . . ?
C4 C21 C22 119.4(6) . . ?
C20 C21 C22 108.0(6) . . ?
C7 C22 C23 120.2(6) . . ?
C7 C22 C21 120.5(7) . . ?
C23 C22 C21 107.1(6) . . ?
C24 C23 C22 120.8(6) . . ?
C24 C23 C31 119.6(6) . . ?
C22 C23 C31 109.1(6) . . ?
C23 C24 C25 119.5(6) . . ?
C23 C24 C9 118.7(6) . . ?
C25 C24 C9 108.8(6) . . ?
C26 C25 C24 121.0(6) . . ?
C26 C25 C11 119.2(6) . . ?
C24 C25 C11 107.8(6) . . ?
C25 C26 C32 119.4(6) . . ?
C25 C26 C27 119.7(6) . . ?
C32 C26 C27 109.4(6) . . ?
C13 C27 C26 120.8(6) . . ?
C13 C27 C28 119.9(6) . . ?
C26 C27 C28 106.4(6) . . ?
C16 C28 C29 120.3(6) . . ?
C16 C28 C27 119.4(6) . . ?
C29 C28 C27 108.8(6) . . ?
C30 C29 C28 120.3(6) . . ?
C30 C29 C32 119.4(6) . . ?
C28 C29 C32 108.2(6) . . ?
C29 C30 C18 119.9(6) . . ?
C29 C30 C19 120.7(6) . . ?
C18 C30 C19 108.0(6) . . ?
C32 C31 C20 120.3(6) . . ?
C32 C31 C23 120.2(6) . . ?
C20 C31 C23 106.9(6) . . ?
C31 C32 C26 120.3(6) . . ?
C31 C32 C29 120.4(6) . . ?
C26 C32 C29 107.2(5) . . ?
C1 C33 C34 119.6(6) . . ?
C1 C33 C46 121.1(6) . . ?
C34 C33 C46 107.6(6) . . ?
C35 C34 C33 120.0(6) . . ?
C35 C34 C47 120.0(6) . . ?
C33 C34 C47 107.9(6) . . ?
C34 C35 C3 120.0(6) . . ?
C34 C35 C36 120.2(6) . . ?
C3 C35 C36 107.8(6) . . ?
C49 C36 C5 119.5(6) . . ?
C49 C36 C35 119.6(6) . . ?
C5 C36 C35 108.0(6) . . ?
C50 C37 C38 120.0(6) . . ?
C50 C37 C6 119.1(6) . . ?
C38 C37 C6 108.3(6) . . ?
C39 C38 C37 119.3(6) . . ?
C39 C38 C8 119.7(6) . . ?
C37 C38 C8 108.1(6) . . ?
C38 C39 C52 120.6(6) . . ?
C38 C39 C40 121.3(6) . . ?
C52 C39 C40 106.7(6) . . ?
C10 C40 C41 120.5(6) . . ?
C10 C40 C39 118.0(6) . . ?
C41 C40 C39 109.4(6) . . ?
C42 C41 C40 119.4(6) . . ?
C42 C41 C53 119.9(6) . . ?
C40 C41 C53 108.5(6) . . ?
C41 C42 C12 120.3(6) . . ?
C41 C42 C43 118.9(6) . . ?
C12 C42 C43 108.7(6) . . ?
C55 C43 C14 120.8(6) . . ?
C55 C43 C42 120.4(6) . . ?
C14 C43 C42 106.3(6) . . ?
C56 C44 C15 120.1(6) . . ?
C56 C44 C45 120.3(6) . . ?
C15 C44 C45 107.7(5) . . ?
C46 C45 C17 120.6(6) . . ?
C46 C45 C44 119.1(6) . . ?
C17 C45 C44 108.0(6) . . ?
C45 C46 C58 120.8(6) . . ?
C45 C46 C33 119.0(6) . . ?
C58 C46 C33 108.6(6) . . ?
C48 C47 C58 119.5(6) . . ?
C48 C47 C34 120.0(6) . . ?
C58 C47 C34 108.3(6) . . ?
C47 C48 C59 120.5(6) . . ?
C47 C48 C49 120.9(6) . . ?
C59 C48 C49 107.5(6) . . ?
C36 C49 C50 120.4(6) . . ?
C36 C49 C48 119.3(6) . . ?
C50 C49 C48 109.0(6) . . ?
C37 C50 C49 120.4(6) . . ?
C37 C50 C51 120.6(6) . . ?
C49 C50 C51 107.2(6) . . ?
C52 C51 C59 120.4(6) . . ?
C52 C51 C50 119.2(6) . . ?
C59 C51 C50 109.0(6) . . ?
C51 C52 C39 120.2(6) . . ?
C51 C52 C53 119.2(6) . . ?
C39 C52 C53 108.2(6) . . ?
C54 C53 C41 120.6(6) . . ?
C54 C53 C52 119.7(6) . . ?
C41 C53 C52 107.2(6) . . ?
C53 C54 C60 120.9(6) . . ?
C53 C54 C55 119.7(6) . . ?
C60 C54 C55 108.2(6) . . ?
C43 C55 C54 120.4(6) . . ?
C43 C55 C56 120.2(6) . . ?
C54 C55 C56 107.7(6) . . ?
C44 C56 C57 119.8(6) . . ?
C44 C56 C55 119.4(7) . . ?
C57 C56 C55 107.7(6) . . ?
C58 C57 C56 120.3(6) . . ?
C58 C57 C60 120.0(6) . . ?
C56 C57 C60 107.4(6) . . ?
C57 C58 C46 119.7(6) . . ?
C57 C58 C47 120.6(6) . . ?
C46 C58 C47 107.7(6) . . ?
C60 C59 C51 120.2(6) . . ?
C60 C59 C48 120.0(6) . . ?
C51 C59 C48 107.3(6) . . ?
C59 C60 C54 119.6(6) . . ?
C59 C60 C57 119.4(6) . . ?
C54 C60 C57 108.9(6) . . ?
C93 C61 C62 120.8(10) . . ?
C93 C61 C78 117.7(9) . . ?
C62 C61 C78 109.4(8) . . ?
C61 C62 C79 111.6(9) . . ?
C61 C62 C63 117.6(8) . . ?
C79 C62 C63 119.7(8) . . ?
C64 C63 C62 118.8(8) . . ?
C64 C63 C95 106.9(10) . . ?
C62 C63 C95 121.6(10) . . ?
C81 C64 C63 120.6(10) . . ?
C81 C64 C65 117.7(11) . . ?
C63 C64 C65 109.3(9) . . ?
C66 C65 C96 120.2(9) . . ?
C66 C65 C64 120.0(10) . . ?
C96 C65 C64 108.5(10) . . ?
C65 C66 C97 119.2(9) . . ?
C65 C66 C67 121.1(12) . . ?
C97 C66 C67 108.0(11) . . ?
C82 C67 C68 117.6(11) . . ?
C82 C67 C66 122.2(13) . . ?
C68 C67 C66 108.2(11) . . ?
C69 C68 C98 119.4(9) . . ?
C69 C68 C67 123.1(10) . . ?
C98 C68 C67 106.7(10) . . ?
C68 C69 C70 120.3(8) . . ?
C68 C69 C84 117.4(8) . . ?
C70 C69 C84 110.0(8) . . ?
C100 C70 C69 119.7(9) . . ?
C100 C70 C71 120.0(9) . . ?
C69 C70 C71 108.0(8) . . ?
C72 C71 C70 122.4(12) . . ?
C72 C71 C85 118.7(12) . . ?
C70 C71 C85 107.0(8) . . ?
C71 C72 C102 119.3(13) . . ?
C71 C72 C73 119.8(12) . . ?
C102 C72 C73 109.2(11) . . ?
C87 C73 C74 120.6(10) . . ?
C87 C73 C72 122.6(10) . . ?
C74 C73 C72 105.1(10) . . ?
C75 C74 C73 119.5(10) . . ?
C75 C74 C103 119.3(12) . . ?
C73 C74 C103 109.9(11) . . ?
C74 C75 C76 120.4(10) . . ?
C74 C75 C104 123.2(13) . . ?
C76 C75 C104 104.8(13) . . ?
C88 C76 C75 118.1(10) . . ?
C88 C76 C77 120.0(12) . . ?
C75 C76 C77 109.1(11) . . ?
C78 C77 C105 121.7(12) . . ?
C78 C77 C76 119.2(12) . . ?
C105 C77 C76 108.3(12) . . ?
C77 C78 C61 121.9(11) . . ?
C77 C78 C90 122.8(11) . . ?
C61 C78 C90 102.7(8) . . ?
C90 C79 C80 119.9(8) . . ?
C90 C79 C62 109.6(8) . . ?
C80 C79 C62 118.8(7) . . ?
C81 C80 C79 120.3(7) . . ?
C81 C80 C91 111.3(7) . . ?
C79 C80 C91 116.9(7) . . ?
C64 C81 C80 121.9(9) . . ?
C64 C81 C82 121.0(9) . . ?
C80 C81 C82 104.9(7) . . ?
C67 C82 C83 123.4(11) . . ?
C67 C82 C81 118.0(10) . . ?
C83 C82 C81 105.7(7) . . ?
C84 C83 C91 120.7(8) . . ?
C84 C83 C82 120.2(8) . . ?
C91 C83 C82 107.4(7) . . ?
C83 C84 C85 120.0(8) . . ?
C83 C84 C69 118.3(8) . . ?
C85 C84 C69 109.2(8) . . ?
C86 C85 C84 121.5(9) . . ?
C86 C85 C71 121.2(9) . . ?
C84 C85 C71 105.7(9) . . ?
C85 C86 C92 118.4(8) . . ?
C85 C86 C87 119.0(9) . . ?
C92 C86 C87 110.2(10) . . ?
C73 C87 C88 119.6(9) . . ?
C73 C87 C86 118.7(10) . . ?
C88 C87 C86 109.3(9) . . ?
C76 C88 C87 121.9(9) . . ?
C76 C88 C89 118.9(11) . . ?
C87 C88 C89 106.3(10) . . ?
C90 C89 C92 115.3(11) . . ?
C90 C89 C88 125.1(13) . . ?
C92 C89 C88 108.7(10) . . ?
C89 C90 C79 127.3(12) . . ?
C89 C90 C78 113.9(11) . . ?
C79 C90 C78 106.8(9) . . ?
C92 C91 C83 118.2(7) . . ?
C92 C91 C80 119.3(7) . . ?
C83 C91 C80 110.7(7) . . ?
C91 C92 C86 121.1(8) . . ?
C91 C92 C89 121.2(8) . . ?
C86 C92 C89 105.4(9) . . ?
C61 C93 C106 121.0(9) . . ?
C61 C93 C94 118.7(9) . . ?
C106 C93 C94 108.2(8) . . ?
C95 C94 C93 122.0(11) . . ?
C95 C94 C107 120.4(12) . . ?
C93 C94 C107 105.6(8) . . ?
C94 C95 C63 119.2(12) . . ?
C94 C95 C96 118.3(11) . . ?
C63 C95 C96 110.4(10) . . ?
C109 C96 C65 120.0(9) . . ?
C109 C96 C95 122.6(9) . . ?
C65 C96 C95 104.9(9) . . ?
C110 C97 C66 121.0(10) . . ?
C110 C97 C98 119.1(11) . . ?
C66 C97 C98 107.3(11) . . ?
C99 C98 C68 119.8(9) . . ?
C99 C98 C97 118.6(11) . . ?
C68 C98 C97 109.7(11) . . ?
C98 C99 C100 122.3(9) . . ?
C98 C99 C112 121.9(10) . . ?
C100 C99 C112 103.7(8) . . ?
C70 C100 C99 118.5(9) . . ?
C70 C100 C101 119.6(10) . . ?
C99 C100 C101 109.9(8) . . ?
C113 C101 C100 111.8(9) . . ?
C113 C101 C102 118.4(9) . . ?
C100 C101 C102 118.3(9) . . ?
C103 C102 C101 119.5(9) . . ?
C103 C102 C72 107.6(11) . . ?
C101 C102 C72 120.4(10) . . ?
C115 C103 C102 119.8(10) . . ?
C115 C103 C74 119.7(12) . . ?
C102 C103 C74 108.3(10) . . ?
C116 C104 C105 121.5(13) . . ?
C116 C104 C75 117.7(14) . . ?
C105 C104 C75 109.2(12) . . ?
C106 C105 C104 119.9(10) . . ?
C106 C105 C77 119.1(10) . . ?
C104 C105 C77 108.4(11) . . ?
C93 C106 C105 118.7(8) . . ?
C93 C106 C118 110.6(8) . . ?
C105 C106 C118 118.5(9) . . ?
C108 C107 C118 121.6(9) . . ?
C108 C107 C94 119.6(9) . . ?
C118 C107 C94 107.4(8) . . ?
C107 C108 C119 118.2(9) . . ?
C107 C108 C109 119.3(9) . . ?
C119 C108 C109 110.6(9) . . ?
C96 C109 C110 119.9(8) . . ?
C96 C109 C108 119.8(10) . . ?
C110 C109 C108 108.3(9) . . ?
C97 C110 C109 119.7(9) . . ?
C97 C110 C111 122.3(10) . . ?
C109 C110 C111 106.2(9) . . ?
C112 C111 C119 119.1(12) . . ?
C112 C111 C110 120.8(12) . . ?
C119 C111 C110 108.8(10) . . ?
C111 C112 C113 124.0(12) . . ?
C111 C112 C99 117.3(11) . . ?
C113 C112 C99 107.2(9) . . ?
C114 C113 C101 120.5(9) . . ?
C114 C113 C112 119.1(8) . . ?
C101 C113 C112 107.3(8) . . ?
C113 C114 C115 118.6(8) . . ?
C113 C114 C120 118.9(8) . . ?
C115 C114 C120 111.9(8) . . ?
C103 C115 C114 123.1(10) . . ?
C103 C115 C116 117.9(9) . . ?
C114 C115 C116 106.0(8) . . ?
C104 C116 C117 122.0(12) . . ?
C104 C116 C115 122.2(12) . . ?
C117 C116 C115 103.7(8) . . ?
C118 C117 C120 120.0(8) . . ?
C118 C117 C116 119.0(8) . . ?
C120 C117 C116 107.8(8) . . ?
C117 C118 C107 120.5(8) . . ?
C117 C118 C106 119.1(9) . . ?
C107 C118 C106 108.1(8) . . ?
C120 C119 C108 120.9(8) . . ?
C120 C119 C111 120.3(9) . . ?
C108 C119 C111 106.1(9) . . ?
C119 C120 C114 118.6(7) . . ?
C119 C120 C117 118.9(7) . . ?
C114 C120 C117 110.6(8) . . ?
C121 C122 C137 111.7(4) . . ?
C121 C122 C123 112.2(4) . . ?
C137 C122 C123 106.4(4) . . ?
C121 C122 C151 112.2(4) . . ?
C137 C122 C151 106.9(4) . . ?
C123 C122 C151 107.0(4) . . ?
C125 C123 C164 112.9(4) . . ?
C125 C123 C124 108.7(4) . . ?
C164 C123 C124 111.2(5) . . ?
C125 C123 C122 104.2(4) . . ?
C164 C123 C122 103.7(4) . . ?
C124 C123 C122 116.0(4) . . ?
C126 C125 C136 120.0(5) . . ?
C126 C125 C123 127.2(5) . . ?
C136 C125 C123 112.7(5) . . ?
C127 C126 C125 120.6(5) . . ?
C126 C127 C134 119.7(5) . . ?
C126 C127 S1 119.1(4) . . ?
C134 C127 S1 121.0(4) . . ?
C129 C128 C133 119.9(5) . . ?
C129 C128 S1 119.7(5) . . ?
C133 C128 S1 120.4(4) . . ?
C128 C129 C130 119.7(6) . . ?
C131 C130 C129 121.0(5) . . ?
C130 C131 C132 119.5(5) . . ?
C133 C132 C131 119.9(5) . . ?
C132 C133 C128 119.9(5) . . ?
C132 C133 S2 117.6(4) . . ?
C128 C133 S2 122.4(4) . . ?
C135 C134 C127 119.5(5) . . ?
C135 C134 S2 118.9(4) . . ?
C127 C134 S2 121.3(4) . . ?
C136 C135 C134 120.0(5) . . ?
C135 C136 C125 119.9(5) . . ?
C135 C136 C137 127.6(5) . . ?
C125 C136 C137 112.4(5) . . ?
C136 C137 C139 112.3(4) . . ?
C136 C137 C138 111.4(5) . . ?
C139 C137 C138 108.5(4) . . ?
C136 C137 C122 104.1(4) . . ?
C139 C137 C122 103.7(4) . . ?
C138 C137 C122 116.6(4) . . ?
C140 C139 C150 121.3(5) . . ?
C140 C139 C137 126.4(5) . . ?
C150 C139 C137 112.2(5) . . ?
C139 C140 C141 120.4(5) . . ?
C148 C141 C140 118.2(5) . . ?
C148 C141 S3 123.8(4) . . ?
C140 C141 S3 117.9(4) . . ?
C147 C142 C143 120.7(6) . . ?
C147 C142 S3 121.9(5) . . ?
C143 C142 S3 117.3(5) . . ?
C144 C143 C142 119.6(6) . . ?
C143 C144 C145 119.4(6) . . ?
C146 C145 C144 121.4(6) . . ?
C145 C146 C147 119.2(6) . . ?
C142 C147 C146 119.7(6) . . ?
C142 C147 S4 123.5(5) . . ?
C146 C147 S4 116.6(5) . . ?
C149 C148 C141 121.0(5) . . ?
C149 C148 S4 118.0(4) . . ?
C141 C148 S4 120.9(4) . . ?
C148 C149 C150 120.0(5) . . ?
C139 C150 C149 119.0(5) . . ?
C139 C150 C151 113.6(5) . . ?
C149 C150 C151 127.3(5) . . ?
C150 C151 C153 112.2(4) . . ?
C150 C151 C152 110.8(5) . . ?
C153 C151 C152 110.5(4) . . ?
C150 C151 C122 103.5(4) . . ?
C153 C151 C122 103.4(4) . . ?
C152 C151 C122 116.2(4) . . ?
C154 C153 C164 119.9(5) . . ?
C154 C153 C151 127.2(5) . . ?
C164 C153 C151 112.9(5) . . ?
C153 C154 C155 120.3(5) . . ?
C154 C155 C162 119.9(5) . . ?
C154 C155 S5 119.4(4) . . ?
C162 C155 S5 120.6(4) . . ?
C157 C156 C161 120.9(5) . . ?
C157 C156 S5 118.9(4) . . ?
C161 C156 S5 120.0(4) . . ?
C158 C157 C156 119.7(6) . . ?
C157 C158 C159 120.3(6) . . ?
C160 C159 C158 119.5(6) . . ?
C159 C160 C161 120.4(6) . . ?
C156 C161 C160 119.1(5) . . ?
C156 C161 S6 121.9(4) . . ?
C160 C161 S6 118.9(4) . . ?
C163 C162 C155 119.9(5) . . ?
C163 C162 S6 118.7(4) . . ?
C155 C162 S6 121.3(4) . . ?
C162 C163 C164 119.8(5) . . ?
C153 C164 C163 120.1(5) . . ?
C153 C164 C123 113.0(5) . . ?
C163 C164 C123 126.8(5) . . ?
C170 C165 C166 121.8(6) . . ?
C170 C165 Cl1 118.9(5) . . ?
C166 C165 Cl1 119.3(5) . . ?
C167 C166 C165 118.9(6) . . ?
C168 C167 C166 120.5(7) . . ?
C167 C168 C169 119.6(7) . . ?
C170 C169 C168 120.9(7) . . ?
C165 C170 C169 118.2(6) . . ?
C176 C171 C172 118.0(10) . . ?
C176 C171 Cl2 121.8(10) . . ?
C172 C171 Cl2 120.1(10) . . ?
C171 C172 C173 112.2(11) . . ?
C172 C173 C174 142.6(13) . . ?
C173 C174 C175 91.2(9) . . ?
C176 C175 C174 136.8(11) . . ?
C175 C176 C171 119.0(10) . . ?
C179 C177 C180 179.2(14) . 3_656 ?
C179 C177 C178 128.1(12) . 3_656 ?
C180 C177 C178 52.7(10) 3_656 3_656 ?
C179 C177 C178 65.7(10) . . ?
C180 C177 C178 115.1(12) 3_656 . ?
C178 C177 C178 62.4(10) 3_656 . ?
C180 C178 C177 61.5(13) . 3_656 ?
C180 C178 C178 124(2) . 3_656 ?
C177 C178 C178 62.6(11) 3_656 3_656 ?
C180 C178 C177 178.0(15) . . ?
C177 C178 C177 117.6(10) 3_656 . ?
C178 C178 C177 54.9(10) 3_656 . ?
C180 C178 C179 129.9(17) . . ?
C177 C178 C179 168.4(14) 3_656 . ?
C178 C178 C179 105.9(17) 3_656 . ?
C177 C178 C179 51.0(9) . . ?
C180 C178 Cl3 60.6(12) . . ?
C177 C178 Cl3 122.0(12) 3_656 . ?
C178 C178 Cl3 174.6(18) 3_656 . ?
C177 C178 Cl3 120.3(11) . . ?
C179 C178 Cl3 69.4(9) . . ?
C177 C179 C178 63.3(8) . . ?
C177 C179 Cl3 122.2(11) . . ?
C178 C179 Cl3 58.9(8) . . ?
C178 C180 C177 65.8(12) . 3_656 ?
C178 C180 Cl3 75.1(13) . . ?
C177 C180 Cl3 140.9(15) 3_656 . ?

loop_
_geom_bond_atom_site_label_1
_geom_bond_atom_site_label_2
_geom_bond_distance
_geom_bond_site_symmetry_2
_geom_bond_publ_flag
Cl1 C165 1.743(6) . ?
Cl2 C171 1.700(11) . ?
Cl3 C180 1.49(2) . ?
Cl3 C178 1.652(14) . ?
Cl3 C179 1.81(2) . ?
S1 C128 1.769(6) . ?
S1 C127 1.774(6) . ?
S2 C133 1.752(6) . ?
S2 C134 1.763(6) . ?
S3 C141 1.753(6) . ?
S3 C142 1.765(6) . ?
S4 C147 1.768(6) . ?
S4 C148 1.773(6) . ?
S5 C155 1.763(5) . ?
S5 C156 1.774(6) . ?
S6 C161 1.759(6) . ?
S6 C162 1.763(6) . ?
C1 C33 1.388(9) . ?
C1 C2 1.446(9) . ?
C1 C18 1.452(9) . ?
C2 C3 1.378(9) . ?
C2 C19 1.436(9) . ?
C3 C35 1.447(9) . ?
C3 C4 1.457(10) . ?
C4 C21 1.370(9) . ?
C4 C5 1.458(9) . ?
C5 C6 1.381(9) . ?
C5 C36 1.431(9) . ?
C6 C37 1.460(9) . ?
C6 C7 1.465(9) . ?
C7 C22 1.367(9) . ?
C7 C8 1.449(9) . ?
C8 C9 1.381(9) . ?
C8 C38 1.461(9) . ?
C9 C10 1.449(9) . ?
C9 C24 1.452(9) . ?
C10 C40 1.392(9) . ?
C10 C11 1.444(9) . ?
C11 C12 1.367(9) . ?
C11 C25 1.480(9) . ?
C12 C42 1.446(9) . ?
C12 C13 1.456(9) . ?
C13 C27 1.367(9) . ?
C13 C14 1.444(9) . ?
C14 C15 1.389(9) . ?
C14 C43 1.460(9) . ?
C15 C16 1.445(8) . ?
C15 C44 1.454(9) . ?
C16 C28 1.392(9) . ?
C16 C17 1.456(9) . ?
C17 C18 1.398(9) . ?
C17 C45 1.432(9) . ?
C18 C30 1.447(9) . ?
C19 C20 1.388(9) . ?
C19 C30 1.456(9) . ?
C20 C21 1.442(9) . ?
C20 C31 1.447(9) . ?
C21 C22 1.458(10) . ?
C22 C23 1.446(9) . ?
C23 C24 1.386(9) . ?
C23 C31 1.452(9) . ?
C24 C25 1.431(9) . ?
C25 C26 1.381(9) . ?
C26 C32 1.441(9) . ?
C26 C27 1.456(9) . ?
C27 C28 1.457(9) . ?
C28 C29 1.440(8) . ?
C29 C30 1.378(9) . ?
C29 C32 1.455(9) . ?
C31 C32 1.366(8) . ?
C33 C34 1.442(9) . ?
C33 C46 1.452(9) . ?
C34 C35 1.384(9) . ?
C34 C47 1.446(9) . ?
C35 C36 1.469(10) . ?
C36 C49 1.391(9) . ?
C37 C50 1.385(9) . ?
C37 C38 1.451(9) . ?
C38 C39 1.378(9) . ?
C39 C52 1.456(9) . ?
C39 C40 1.460(9) . ?
C40 C41 1.431(9) . ?
C41 C42 1.391(9) . ?
C41 C53 1.447(9) . ?
C42 C43 1.464(9) . ?
C43 C55 1.371(9) . ?
C44 C56 1.373(9) . ?
C44 C45 1.463(9) . ?
C45 C46 1.381(9) . ?
C46 C58 1.433(9) . ?
C47 C48 1.381(9) . ?
C47 C58 1.446(9) . ?
C48 C59 1.456(9) . ?
C48 C49 1.457(9) . ?
C49 C50 1.436(9) . ?
C50 C51 1.454(9) . ?
C51 C52 1.375(9) . ?
C51 C59 1.449(9) . ?
C52 C53 1.475(9) . ?
C53 C54 1.377(9) . ?
C54 C60 1.433(9) . ?
C54 C55 1.443(9) . ?
C55 C56 1.471(9) . ?
C56 C57 1.445(9) . ?
C57 C58 1.389(9) . ?
C57 C60 1.456(9) . ?
C59 C60 1.392(9) . ?
C61 C93 1.403(11) . ?
C61 C62 1.408(12) . ?
C61 C78 1.461(14) . ?
C62 C79 1.416(11) . ?
C62 C63 1.436(13) . ?
C63 C64 1.403(14) . ?
C63 C95 1.447(13) . ?
C64 C81 1.352(13) . ?
C64 C65 1.492(13) . ?
C65 C66 1.368(14) . ?
C65 C96 1.435(13) . ?
C66 C97 1.413(15) . ?
C66 C67 1.479(14) . ?
C67 C82 1.267(14) . ?
C67 C68 1.446(14) . ?
C68 C69 1.384(12) . ?
C68 C98 1.430(14) . ?
C69 C70 1.416(11) . ?
C69 C84 1.463(11) . ?
C70 C100 1.392(11) . ?
C70 C71 1.466(14) . ?
C71 C72 1.276(14) . ?
C71 C85 1.542(14) . ?
C72 C102 1.482(15) . ?
C72 C73 1.487(15) . ?
C73 C87 1.347(12) . ?
C73 C74 1.437(14) . ?
C74 C75 1.354(16) . ?
C74 C103 1.491(14) . ?
C75 C76 1.448(17) . ?
C75 C104 1.509(16) . ?
C76 C88 1.360(14) . ?
C76 C77 1.471(15) . ?
C77 C78 1.299(15) . ?
C77 C105 1.429(15) . ?
C78 C90 1.611(15) . ?
C79 C90 1.394(12) . ?
C79 C80 1.400(10) . ?
C80 C81 1.392(11) . ?
C80 C91 1.426(10) . ?
C81 C82 1.589(14) . ?
C82 C83 1.465(12) . ?
C83 C84 1.359(10) . ?
C83 C91 1.421(11) . ?
C84 C85 1.431(12) . ?
C85 C86 1.342(13) . ?
C86 C92 1.438(12) . ?
C86 C87 1.459(12) . ?
C87 C88 1.411(13) . ?
C88 C89 1.506(14) . ?
C89 C90 1.256(14) . ?
C89 C92 1.476(15) . ?
C91 C92 1.396(11) . ?
C93 C106 1.413(12) . ?
C93 C94 1.485(14) . ?
C94 C95 1.300(13) . ?
C94 C107 1.540(13) . ?
C95 C96 1.489(14) . ?
C96 C109 1.343(12) . ?
C97 C110 1.352(13) . ?
C97 C98 1.468(13) . ?
C98 C99 1.334(14) . ?
C99 C100 1.423(13) . ?
C99 C112 1.596(15) . ?
C100 C101 1.424(12) . ?
C101 C113 1.421(12) . ?
C101 C102 1.424(14) . ?
C102 C103 1.405(15) . ?
C103 C115 1.345(13) . ?
C104 C116 1.263(14) . ?
C104 C105 1.429(16) . ?
C105 C106 1.429(13) . ?
C106 C118 1.465(11) . ?
C107 C108 1.356(13) . ?
C107 C118 1.430(12) . ?
C108 C119 1.446(12) . ?
C108 C109 1.456(12) . ?
C109 C110 1.437(13) . ?
C110 C111 1.517(14) . ?
C111 C112 1.255(14) . ?
C111 C119 1.455(14) . ?
C112 C113 1.430(13) . ?
C113 C114 1.390(11) . ?
C114 C115 1.393(12) . ?
C114 C120 1.423(11) . ?
C115 C116 1.603(14) . ?
C116 C117 1.507(14) . ?
C117 C118 1.362(11) . ?
C117 C120 1.431(11) . ?
C119 C120 1.398(11) . ?
C121 C122 1.530(7) . ?
C122 C137 1.592(7) . ?
C122 C123 1.596(7) . ?
C122 C151 1.601(8) . ?
C123 C125 1.514(7) . ?
C123 C164 1.515(7) . ?
C123 C124 1.516(7) . ?
C125 C126 1.379(8) . ?
C125 C136 1.389(8) . ?
C126 C127 1.372(8) . ?
C127 C134 1.401(8) . ?
C128 C129 1.375(7) . ?
C128 C133 1.399(8) . ?
C129 C130 1.390(8) . ?
C130 C131 1.375(8) . ?
C131 C132 1.392(8) . ?
C132 C133 1.387(8) . ?
C134 C135 1.390(7) . ?
C135 C136 1.380(7) . ?
C136 C137 1.521(7) . ?
C137 C139 1.527(8) . ?
C137 C138 1.542(7) . ?
C139 C140 1.375(7) . ?
C139 C150 1.385(7) . ?
C140 C141 1.403(8) . ?
C141 C148 1.401(8) . ?
C142 C147 1.377(8) . ?
C142 C143 1.385(8) . ?
C143 C144 1.381(9) . ?
C144 C145 1.386(9) . ?
C145 C146 1.369(9) . ?
C146 C147 1.395(8) . ?
C148 C149 1.383(8) . ?
C149 C150 1.400(8) . ?
C150 C151 1.506(7) . ?
C151 C153 1.519(7) . ?
C151 C152 1.536(7) . ?
C153 C154 1.382(7) . ?
C153 C164 1.388(8) . ?
C154 C155 1.388(7) . ?
C155 C162 1.395(8) . ?
C156 C157 1.386(8) . ?
C156 C161 1.387(8) . ?
C157 C158 1.378(8) . ?
C158 C159 1.399(8) . ?
C159 C160 1.388(8) . ?
C160 C161 1.394(8) . ?
C162 C163 1.385(7) . ?
C163 C164 1.397(7) . ?
C165 C170 1.376(9) . ?
C165 C166 1.386(8) . ?
C166 C167 1.375(9) . ?
C167 C168 1.374(10) . ?
C168 C169 1.387(10) . ?
C169 C170 1.381(9) . ?
C171 C176 1.384(14) . ?
C171 C172 1.420(14) . ?
C172 C173 1.434(17) . ?
C173 C174 1.459(19) . ?
C174 C175 1.531(16) . ?
C175 C176 1.367(14) . ?
C177 C179 1.291(17) . ?
C177 C180 1.319(19) 3_656 ?
C177 C178 1.369(16) 3_656 ?
C177 C178 1.485(17) . ?
C178 C180 1.19(2) . ?
C178 C177 1.369(16) 3_656 ?
C178 C178 1.48(3) 3_656 ?
C178 C179 1.52(2) . ?
C180 C177 1.319(19) 3_656 ?
